data_4073622
loop_
_publ_author_name
'Bunge, Scott D.'
'Lance, Jacob M.'
'Bertke, Jeffrey A.'

_publ_section_title
;
 Synthesis, Structure, and Reactivity of Alkylzinc Complexes Stabilized
 with 1,1,3,3-Tetramethylguanidine
;
_journal_issue 25
_journal_name_full Organometallics
_journal_page_first 6320
_journal_paper_doi 10.1021/om700501g
_journal_volume 26
_journal_year 2007
_chemical_formula_sum 'C24 H58 N12 Zn3'
_chemical_formula_weight 710.93
_chemical_name_common '[Zn3(TMG)4(Et)2] (1)'
_chemical_name_systematic
;

 ?

;
_space_group_IT_number 14
_symmetry_cell_setting monoclinic
_symmetry_space_group_name_Hall '-P 2yn'
_symmetry_space_group_name_H-M 'P 1 21/n 1'
_atom_sites_solution_hydrogens geom
_atom_sites_solution_primary direct
_atom_sites_solution_secondary difmap
_audit_creation_method SHELXL-97
_cell_angle_alpha 90.00
_cell_angle_beta 101.762(2)
_cell_angle_gamma 90.00
_cell_formula_units_Z 4
_cell_length_a 13.5902(13)
_cell_length_b 14.3845(13)
_cell_length_c 18.5827(17)
_cell_measurement_reflns_used 3231
_cell_measurement_temperature 100(2)
_cell_measurement_theta_max 23.16
_cell_measurement_theta_min 2.51
_cell_volume 3556.4(6)
_computing_cell_refinement 'Bruker SMART'
_computing_data_collection 'Bruker SMART'
_computing_data_reduction 'Bruker SAINT'
_computing_molecular_graphics 'Bruker SHELXTL'
_computing_publication_material 'Bruker SHELXTL'
_computing_structure_refinement 'SHELXL-97 (Sheldrick, 1997)'
_computing_structure_solution 'SHELXS-97 (Sheldrick, 1990)'
_diffrn_ambient_temperature 100(2)
_diffrn_measured_fraction_theta_full 0.970
_diffrn_measured_fraction_theta_max 0.970
_diffrn_measurement_device_type 'CCD area detector'
_diffrn_measurement_method 'phi and omega scans'
_diffrn_radiation_monochromator graphite
_diffrn_radiation_source 'fine-focus sealed tube'
_diffrn_radiation_type MoK\a
_diffrn_radiation_wavelength 0.71073
_diffrn_reflns_av_R_equivalents 0.0709
_diffrn_reflns_av_sigmaI/netI 0.1134
_diffrn_reflns_limit_h_max 16
_diffrn_reflns_limit_h_min -11
_diffrn_reflns_limit_k_max 17
_diffrn_reflns_limit_k_min -8
_diffrn_reflns_limit_l_max 21
_diffrn_reflns_limit_l_min -20
_diffrn_reflns_number 19184
_diffrn_reflns_theta_full 25.50
_diffrn_reflns_theta_max 25.50
_diffrn_reflns_theta_min 1.70
_exptl_absorpt_coefficient_mu 2.039
_exptl_absorpt_correction_T_max 0.7634
_exptl_absorpt_correction_T_min 0.5799
_exptl_absorpt_correction_type multi-scan
_exptl_absorpt_process_details SADABS
_exptl_crystal_colour colorless
_exptl_crystal_density_diffrn 1.328
_exptl_crystal_density_meas ?
_exptl_crystal_density_method 'not measured'
_exptl_crystal_description irregular
_exptl_crystal_F_000 1504
_exptl_crystal_size_max 0.30
_exptl_crystal_size_mid 0.21
_exptl_crystal_size_min 0.14
_refine_diff_density_max 0.654
_refine_diff_density_min -0.862
_refine_diff_density_rms 0.104
_refine_ls_extinction_method none
_refine_ls_goodness_of_fit_ref 0.999
_refine_ls_hydrogen_treatment constr
_refine_ls_matrix_type full
_refine_ls_number_parameters 372
_refine_ls_number_reflns 6416
_refine_ls_number_restraints 0
_refine_ls_restrained_S_all 0.999
_refine_ls_R_factor_all 0.1384
_refine_ls_R_factor_gt 0.0559
_refine_ls_shift/su_max 1.450
_refine_ls_shift/su_mean 0.011
_refine_ls_structure_factor_coef Fsqd
_refine_ls_weighting_details 'calc w=1/[\s^2^(Fo^2^)+(0.0667P)^2^+3.7523P] where P=(Fo^2^+2Fc^2^)/3'
_refine_ls_weighting_scheme calc
_refine_ls_wR_factor_gt 0.1216
_refine_ls_wR_factor_ref 0.1588
_reflns_number_gt 3308
_reflns_number_total 6416
_reflns_threshold_expression >2sigma(I)
_cod_data_source_file om700501g-file003.cif
_cod_data_source_block jml026_0m
_cod_depositor_comments
;
The following automatic conversions were performed:

'_symmetry_cell_setting' value 'Monoclinic' changed to 'monoclinic'
according to /home/saulius/struct/CIF-dictionaries/cif_core.dic
dictionary named 'cif_core.dic' version 2.4.1 from
2010-06-29.

'_exptl_absorpt_correction_type' value 'MULTI-SCAN'
changed to 'multi-scan' according to
/home/saulius/struct/CIF-dictionaries/cif_core.dic dictionary named
'cif_core.dic' version 2.4.1 from 2010-06-29.

Automatic conversion script
Id: cif_fix_values 1715 2011-07-08 13:25:40Z adriana 

The following automatic conversions were performed:

'_exptl_crystal_density_meas' value 'not measured' was changed to '?'
- the value is perceived as not measured.

Automatic conversion script
Id: cif_fix_values 3008 2015-01-20 13:52:24Z robertas 
;
_cod_original_sg_symbol_H-M P2(1)/n
_cod_database_code 4073622

loop_
_symmetry_equiv_pos_as_xyz
'x, y, z'
'-x+1/2, y+1/2, -z+1/2'
'-x, -y, -z'
'x-1/2, -y-1/2, z-1/2'

loop_
_atom_site_label
_atom_site_type_symbol
_atom_site_fract_x
_atom_site_fract_y
_atom_site_fract_z
_atom_site_U_iso_or_equiv
_atom_site_adp_type
_atom_site_occupancy
_atom_site_symmetry_multiplicity
_atom_site_calc_flag
_atom_site_refinement_flags
Zn1 Zn 0.35415(5) 0.76721(5) 0.11352(4) 0.0306(2) Uani 1 1 d .
Zn2 Zn 0.14461(6) 0.78262(5) 0.05581(4) 0.0366(2) Uani 1 1 d .
Zn3 Zn 0.56416(6) 0.73429(6) 0.13141(5) 0.0495(3) Uani 1 1 d .
N1 N 0.2656(4) 0.8291(4) 0.0251(3) 0.0337(13) Uani 1 1 d .
N2 N 0.2054(5) 0.9536(4) -0.0542(3) 0.0507(17) Uani 1 1 d .
N3 N 0.3597(5) 0.8905(4) -0.0570(3) 0.0514(17) Uani 1 1 d .
N4 N 0.4795(4) 0.8271(4) 0.1685(3) 0.0376(14) Uani 1 1 d .
N5 N 0.5786(5) 0.8917(4) 0.2774(4) 0.0580(19) Uani 1 1 d .
N6 N 0.4311(4) 0.9643(4) 0.2227(3) 0.0439(15) Uani 1 1 d .
N7 N 0.2275(4) 0.7564(3) 0.1545(3) 0.0302(13) Uani 1 1 d .
N8 N 0.1235(4) 0.7882(3) 0.2392(3) 0.0352(14) Uani 1 1 d .
N9 N 0.2622(4) 0.6931(3) 0.2743(3) 0.0328(13) Uani 1 1 d .
N10 N 0.4422(4) 0.6568(4) 0.1031(3) 0.0329(13) Uani 1 1 d .
N11 N 0.4959(5) 0.5016(4) 0.1275(3) 0.0439(16) Uani 1 1 d .
N12 N 0.3372(4) 0.5297(4) 0.0611(3) 0.0394(14) Uani 1 1 d .
C1 C 0.2768(5) 0.8867(5) -0.0254(4) 0.0373(17) Uani 1 1 d .
C2 C 0.1319(6) 0.9818(6) -0.0115(5) 0.070(3) Uani 1 1 d .
H2A H 0.0755 0.9379 -0.0202 0.106 Uiso 1 1 calc R
H2B H 0.1072 1.0443 -0.0265 0.106 Uiso 1 1 calc R
H2C H 0.1633 0.9820 0.0408 0.106 Uiso 1 1 calc R
C3 C 0.1625(7) 0.9520(7) -0.1318(5) 0.089(3) Uani 1 1 d .
H3A H 0.2098 0.9226 -0.1581 0.133 Uiso 1 1 calc R
H3B H 0.1489 1.0158 -0.1496 0.133 Uiso 1 1 calc R
H3C H 0.0995 0.9166 -0.1404 0.133 Uiso 1 1 calc R
C4 C 0.3926(7) 0.9738(6) -0.0868(5) 0.077(3) Uani 1 1 d .
H4A H 0.3385 1.0200 -0.0936 0.115 Uiso 1 1 calc R
H4B H 0.4101 0.9601 -0.1343 0.115 Uiso 1 1 calc R
H4C H 0.4517 0.9984 -0.0529 0.115 Uiso 1 1 calc R
C5 C 0.4338(6) 0.8184(6) -0.0419(5) 0.063(2) Uani 1 1 d .
H5A H 0.4807 0.8318 0.0043 0.095 Uiso 1 1 calc R
H5B H 0.4707 0.8152 -0.0820 0.095 Uiso 1 1 calc R
H5C H 0.4006 0.7587 -0.0379 0.095 Uiso 1 1 calc R
C6 C 0.4955(5) 0.8888(5) 0.2188(4) 0.0430(19) Uani 1 1 d .
C7 C 0.3936(7) 0.9766(6) 0.2913(5) 0.075(3) Uani 1 1 d .
H7A H 0.3383 0.9331 0.2918 0.112 Uiso 1 1 calc R
H7B H 0.3695 1.0405 0.2940 0.112 Uiso 1 1 calc R
H7C H 0.4481 0.9644 0.3336 0.112 Uiso 1 1 calc R
C8 C 0.3536(5) 0.9807(5) 0.1589(4) 0.048(2) Uani 1 1 d .
H8A H 0.3810 0.9722 0.1145 0.072 Uiso 1 1 calc R
H8B H 0.3284 1.0444 0.1603 0.072 Uiso 1 1 calc R
H8C H 0.2984 0.9367 0.1584 0.072 Uiso 1 1 calc R
C9 C 0.6280(7) 0.9791(6) 0.3022(5) 0.085(3) Uani 1 1 d .
H9A H 0.6956 0.9796 0.2913 0.128 Uiso 1 1 calc R
H9B H 0.6328 0.9856 0.3553 0.128 Uiso 1 1 calc R
H9C H 0.5889 1.0309 0.2766 0.128 Uiso 1 1 calc R
C10 C 0.6393(7) 0.8097(7) 0.2950(5) 0.093(3) Uani 1 1 d .
H10A H 0.5973 0.7544 0.2824 0.140 Uiso 1 1 calc R
H10B H 0.6689 0.8092 0.3477 0.140 Uiso 1 1 calc R
H10C H 0.6930 0.8098 0.2669 0.140 Uiso 1 1 calc R
C11 C 0.2071(5) 0.7468(4) 0.2175(4) 0.0280(15) Uani 1 1 d .
C12 C 0.3421(5) 0.6362(5) 0.2568(4) 0.0452(19) Uani 1 1 d .
H12A H 0.3185 0.6055 0.2094 0.068 Uiso 1 1 calc R
H12B H 0.3617 0.5891 0.2952 0.068 Uiso 1 1 calc R
H12C H 0.4001 0.6755 0.2541 0.068 Uiso 1 1 calc R
C13 C 0.2857(6) 0.7307(5) 0.3490(4) 0.055(2) Uani 1 1 d .
H13A H 0.3479 0.7671 0.3556 0.083 Uiso 1 1 calc R
H13B H 0.2945 0.6795 0.3845 0.083 Uiso 1 1 calc R
H13C H 0.2306 0.7708 0.3568 0.083 Uiso 1 1 calc R
C14 C 0.0734(5) 0.8630(5) 0.1947(4) 0.0458(19) Uani 1 1 d .
H14A H 0.1227 0.8989 0.1744 0.069 Uiso 1 1 calc R
H14B H 0.0405 0.9036 0.2250 0.069 Uiso 1 1 calc R
H14C H 0.0228 0.8372 0.1544 0.069 Uiso 1 1 calc R
C15 C 0.0573(6) 0.7313(5) 0.2725(5) 0.059(2) Uani 1 1 d .
H15A H 0.0036 0.7062 0.2341 0.089 Uiso 1 1 calc R
H15B H 0.0278 0.7693 0.3065 0.089 Uiso 1 1 calc R
H15C H 0.0956 0.6800 0.2995 0.089 Uiso 1 1 calc R
C16 C 0.4251(5) 0.5698(5) 0.0971(4) 0.0320(16) Uani 1 1 d .
C17 C 0.5813(6) 0.5304(6) 0.1823(5) 0.069(3) Uani 1 1 d .
H17A H 0.6312 0.5597 0.1583 0.104 Uiso 1 1 calc R
H17B H 0.6113 0.4761 0.2103 0.104 Uiso 1 1 calc R
H17C H 0.5596 0.5751 0.2157 0.104 Uiso 1 1 calc R
C18 C 0.5205(6) 0.4268(5) 0.0812(4) 0.064(3) Uani 1 1 d .
H18A H 0.4632 0.4155 0.0407 0.097 Uiso 1 1 calc R
H18B H 0.5356 0.3700 0.1106 0.097 Uiso 1 1 calc R
H18C H 0.5793 0.4445 0.0613 0.097 Uiso 1 1 calc R
C19 C 0.2611(5) 0.5857(5) 0.0165(4) 0.047(2) Uani 1 1 d .
H19A H 0.2167 0.6113 0.0470 0.071 Uiso 1 1 calc R
H19B H 0.2218 0.5474 -0.0227 0.071 Uiso 1 1 calc R
H19C H 0.2929 0.6367 -0.0053 0.071 Uiso 1 1 calc R
C20 C 0.2981(6) 0.4454(5) 0.0891(4) 0.056(2) Uani 1 1 d .
H20A H 0.3492 0.4195 0.1290 0.084 Uiso 1 1 calc R
H20B H 0.2815 0.3997 0.0494 0.084 Uiso 1 1 calc R
H20C H 0.2376 0.4605 0.1078 0.084 Uiso 1 1 calc R
C21 C 0.0114(6) 0.7394(6) 0.0051(5) 0.065(2) Uani 1 1 d .
H21A H -0.0388 0.7871 0.0112 0.077 Uiso 1 1 calc R
H21B H 0.0112 0.7348 -0.0481 0.077 Uiso 1 1 calc R
C22 C -0.0212(7) 0.6499(7) 0.0298(7) 0.120(5) Uani 1 1 d .
H22A H 0.0267 0.6014 0.0229 0.180 Uiso 1 1 calc R
H22B H -0.0880 0.6345 0.0011 0.180 Uiso 1 1 calc R
H22C H -0.0240 0.6540 0.0820 0.180 Uiso 1 1 calc R
C23 C 0.6995(8) 0.7288(9) 0.1073(9) 0.132(5) Uani 1 1 d .
H23A H 0.7372 0.6857 0.1446 0.158 Uiso 1 1 calc R
H23B H 0.6885 0.6942 0.0603 0.158 Uiso 1 1 calc R
C24 C 0.7541(15) 0.7807(13) 0.1012(18) 0.43(3) Uani 1 1 d .
H24A H 0.7749 0.8145 0.1476 0.640 Uiso 1 1 calc R
H24B H 0.7244 0.8243 0.0622 0.640 Uiso 1 1 calc R
H24C H 0.8127 0.7506 0.0882 0.640 Uiso 1 1 calc R

loop_
_atom_site_aniso_label
_atom_site_aniso_U_11
_atom_site_aniso_U_22
_atom_site_aniso_U_33
_atom_site_aniso_U_23
_atom_site_aniso_U_13
_atom_site_aniso_U_12
Zn1 0.0259(4) 0.0284(4) 0.0391(5) -0.0009(4) 0.0107(3) 0.0026(3)
Zn2 0.0314(5) 0.0425(5) 0.0350(5) 0.0040(4) 0.0047(3) 0.0039(4)
Zn3 0.0285(5) 0.0502(6) 0.0731(7) -0.0090(5) 0.0183(4) 0.0002(4)
N1 0.039(3) 0.029(3) 0.035(3) 0.003(3) 0.011(3) 0.004(3)
N2 0.066(5) 0.053(4) 0.034(4) 0.014(3) 0.014(3) 0.020(3)
N3 0.059(4) 0.046(4) 0.060(4) 0.016(3) 0.037(4) 0.005(3)
N4 0.035(3) 0.034(3) 0.044(4) -0.003(3) 0.010(3) 0.000(3)
N5 0.052(5) 0.050(4) 0.061(5) -0.012(4) -0.014(3) 0.001(4)
N6 0.046(4) 0.038(4) 0.051(4) -0.009(3) 0.018(3) -0.005(3)
N7 0.023(3) 0.033(3) 0.037(3) 0.003(3) 0.011(2) -0.001(2)
N8 0.042(4) 0.030(3) 0.036(3) 0.006(3) 0.015(3) 0.012(3)
N9 0.041(4) 0.029(3) 0.028(3) -0.002(3) 0.005(3) 0.010(3)
N10 0.032(3) 0.028(3) 0.043(4) -0.001(3) 0.015(3) 0.006(3)
N11 0.054(4) 0.036(3) 0.047(4) 0.004(3) 0.020(3) 0.020(3)
N12 0.043(4) 0.033(3) 0.043(4) 0.000(3) 0.011(3) -0.003(3)
C1 0.043(5) 0.036(4) 0.035(4) 0.002(4) 0.013(4) 0.004(3)
C2 0.073(6) 0.064(6) 0.074(6) 0.026(5) 0.015(5) 0.032(5)
C3 0.110(8) 0.085(7) 0.063(7) 0.010(6) -0.003(6) 0.000(6)
C4 0.092(7) 0.066(6) 0.080(7) 0.029(5) 0.037(6) -0.001(5)
C5 0.075(6) 0.055(5) 0.073(6) 0.010(5) 0.046(5) 0.007(5)
C6 0.038(5) 0.045(5) 0.051(5) 0.002(4) 0.019(4) -0.005(4)
C7 0.097(7) 0.062(6) 0.081(7) -0.003(5) 0.054(6) 0.000(5)
C8 0.048(5) 0.025(4) 0.070(6) -0.008(4) 0.012(4) 0.000(4)
C9 0.084(7) 0.077(7) 0.076(7) -0.011(6) -0.028(5) -0.026(6)
C10 0.081(7) 0.097(8) 0.085(7) -0.016(6) -0.020(6) 0.020(6)
C11 0.031(4) 0.018(3) 0.035(4) 0.001(3) 0.008(3) 0.000(3)
C12 0.043(5) 0.038(4) 0.054(5) 0.015(4) 0.009(4) 0.010(4)
C13 0.081(6) 0.042(4) 0.035(4) -0.005(4) -0.008(4) 0.007(4)
C14 0.052(5) 0.039(4) 0.049(5) 0.006(4) 0.017(4) 0.017(4)
C15 0.064(6) 0.054(5) 0.071(6) 0.009(5) 0.042(5) 0.006(4)
C16 0.036(4) 0.035(4) 0.032(4) 0.002(3) 0.021(3) 0.011(3)
C17 0.051(6) 0.074(6) 0.078(7) 0.020(5) 0.001(5) 0.024(5)
C18 0.101(7) 0.044(5) 0.057(6) 0.016(4) 0.038(5) 0.042(5)
C19 0.045(5) 0.040(4) 0.053(5) -0.015(4) 0.002(4) -0.005(4)
C20 0.078(6) 0.038(4) 0.058(5) -0.005(4) 0.025(5) -0.013(4)
C21 0.052(5) 0.076(6) 0.060(6) 0.000(5) -0.002(4) 0.001(5)
C22 0.054(7) 0.081(8) 0.206(14) -0.023(9) -0.019(7) -0.011(6)
C23 0.054(7) 0.127(11) 0.231(16) 0.001(10) 0.068(9) -0.027(7)
C24 0.23(2) 0.152(18) 1.02(9) 0.01(3) 0.43(4) -0.008(16)

loop_
_atom_type_symbol
_atom_type_description
_atom_type_scat_dispersion_real
_atom_type_scat_dispersion_imag
_atom_type_scat_source
C C 0.0033 0.0016 'International Tables Vol C Tables 4.2.6.8 and 6.1.1.4'
H H 0.0000 0.0000 'International Tables Vol C Tables 4.2.6.8 and 6.1.1.4'
N N 0.0061 0.0033 'International Tables Vol C Tables 4.2.6.8 and 6.1.1.4'
Zn Zn 0.2839 1.4301 'International Tables Vol C Tables 4.2.6.8 and 6.1.1.4'

loop_
_geom_angle_atom_site_label_1
_geom_angle_atom_site_label_2
_geom_angle_atom_site_label_3
_geom_angle
N4 Zn1 N7 122.9(2)
N4 Zn1 N10 85.9(2)
N7 Zn1 N10 122.7(2)
N4 Zn1 N1 121.9(2)
N7 Zn1 N1 85.9(2)
N10 Zn1 N1 122.1(2)
N1 Zn2 C21 135.4(3)
N1 Zn2 N7 89.0(2)
C21 Zn2 N7 132.7(3)
N4 Zn3 N10 87.6(2)
N4 Zn3 C23 137.7(4)
N10 Zn3 C23 133.2(4)
C1 N1 Zn2 131.6(5)
C1 N1 Zn1 137.2(5)
Zn2 N1 Zn1 90.5(2)
C1 N2 C3 118.8(7)
C1 N2 C2 119.0(6)
C3 N2 C2 111.5(7)
C1 N3 C5 119.5(6)
C1 N3 C4 123.2(6)
C5 N3 C4 114.8(6)
C6 N4 Zn3 134.5(5)
C6 N4 Zn1 132.6(5)
Zn3 N4 Zn1 91.5(2)
C6 N5 C10 119.1(7)
C6 N5 C9 121.3(7)
C10 N5 C9 115.5(7)
C6 N6 C8 116.4(6)
C6 N6 C7 117.7(6)
C8 N6 C7 111.6(6)
C11 N7 Zn2 133.3(4)
C11 N7 Zn1 136.1(4)
Zn2 N7 Zn1 90.2(2)
C11 N8 C14 117.7(5)
C11 N8 C15 119.4(5)
C14 N8 C15 113.9(6)
C11 N9 C12 117.0(5)
C11 N9 C13 119.5(5)
C12 N9 C13 113.1(6)
C16 N10 Zn3 134.8(5)
C16 N10 Zn1 132.8(4)
Zn3 N10 Zn1 90.7(2)
C16 N11 C17 117.9(6)
C16 N11 C18 119.9(6)
C17 N11 C18 112.4(6)
C16 N12 C19 120.0(5)
C16 N12 C20 121.2(6)
C19 N12 C20 113.6(6)
N1 C1 N3 124.6(6)
N1 C1 N2 123.3(6)
N3 C1 N2 112.1(6)
N2 C2 H2A 109.5
N2 C2 H2B 109.5
H2A C2 H2B 109.5
N2 C2 H2C 109.5
H2A C2 H2C 109.5
H2B C2 H2C 109.5
N2 C3 H3A 109.5
N2 C3 H3B 109.5
H3A C3 H3B 109.5
N2 C3 H3C 109.5
H3A C3 H3C 109.5
H3B C3 H3C 109.5
N3 C4 H4A 109.5
N3 C4 H4B 109.5
H4A C4 H4B 109.5
N3 C4 H4C 109.5
H4A C4 H4C 109.5
H4B C4 H4C 109.5
N3 C5 H5A 109.5
N3 C5 H5B 109.5
H5A C5 H5B 109.5
N3 C5 H5C 109.5
H5A C5 H5C 109.5
H5B C5 H5C 109.5
N4 C6 N5 125.6(7)
N4 C6 N6 124.1(7)
N5 C6 N6 110.4(7)
N6 C7 H7A 109.5
N6 C7 H7B 109.5
H7A C7 H7B 109.5
N6 C7 H7C 109.5
H7A C7 H7C 109.5
H7B C7 H7C 109.5
N6 C8 H8A 109.5
N6 C8 H8B 109.5
H8A C8 H8B 109.5
N6 C8 H8C 109.5
H8A C8 H8C 109.5
H8B C8 H8C 109.5
N5 C9 H9A 109.5
N5 C9 H9B 109.5
H9A C9 H9B 109.5
N5 C9 H9C 109.5
H9A C9 H9C 109.5
H9B C9 H9C 109.5
N5 C10 H10A 109.5
N5 C10 H10B 109.5
H10A C10 H10B 109.5
N5 C10 H10C 109.5
H10A C10 H10C 109.5
H10B C10 H10C 109.5
N7 C11 N9 125.1(6)
N7 C11 N8 124.0(6)
N9 C11 N8 110.9(5)
N9 C12 H12A 109.5
N9 C12 H12B 109.5
H12A C12 H12B 109.5
N9 C12 H12C 109.5
H12A C12 H12C 109.5
H12B C12 H12C 109.5
N9 C13 H13A 109.5
N9 C13 H13B 109.5
H13A C13 H13B 109.5
N9 C13 H13C 109.5
H13A C13 H13C 109.5
H13B C13 H13C 109.5
N8 C14 H14A 109.5
N8 C14 H14B 109.5
H14A C14 H14B 109.5
N8 C14 H14C 109.5
H14A C14 H14C 109.5
H14B C14 H14C 109.5
N8 C15 H15A 109.5
N8 C15 H15B 109.5
H15A C15 H15B 109.5
N8 C15 H15C 109.5
H15A C15 H15C 109.5
H15B C15 H15C 109.5
N10 C16 N12 125.5(6)
N10 C16 N11 123.5(6)
N12 C16 N11 111.0(6)
N11 C17 H17A 109.5
N11 C17 H17B 109.5
H17A C17 H17B 109.5
N11 C17 H17C 109.5
H17A C17 H17C 109.5
H17B C17 H17C 109.5
N11 C18 H18A 109.5
N11 C18 H18B 109.5
H18A C18 H18B 109.5
N11 C18 H18C 109.5
H18A C18 H18C 109.5
H18B C18 H18C 109.5
N12 C19 H19A 109.5
N12 C19 H19B 109.5
H19A C19 H19B 109.5
N12 C19 H19C 109.5
H19A C19 H19C 109.5
H19B C19 H19C 109.5
N12 C20 H20A 109.5
N12 C20 H20B 109.5
H20A C20 H20B 109.5
N12 C20 H20C 109.5
H20A C20 H20C 109.5
H20B C20 H20C 109.5
C22 C21 Zn2 115.8(6)
C22 C21 H21A 108.3
Zn2 C21 H21A 108.3
C22 C21 H21B 108.3
Zn2 C21 H21B 108.3
H21A C21 H21B 107.4
C21 C22 H22A 109.5
C21 C22 H22B 109.5
H22A C22 H22B 109.5
C21 C22 H22C 109.5
H22A C22 H22C 109.5
H22B C22 H22C 109.5
C24 C23 Zn3 133.6(15)
C24 C23 H23A 103.8
Zn3 C23 H23A 103.8
C24 C23 H23B 103.7
Zn3 C23 H23B 103.9
H23A C23 H23B 105.4
C23 C24 H24A 109.8
C23 C24 H24B 110.0
H24A C24 H24B 109.0
C23 C24 H24C 109.9
H24A C24 H24C 109.1
H24B C24 H24C 109.1

loop_
_geom_bond_atom_site_label_1
_geom_bond_atom_site_label_2
_geom_bond_distance
Zn1 N4 1.995(6)
Zn1 N7 2.024(5)
Zn1 N10 2.021(5)
Zn1 N1 2.034(5)
Zn2 N1 1.964(5)
Zn2 C21 1.964(8)
Zn2 N7 1.983(5)
Zn3 N4 1.976(5)
Zn3 N10 1.978(5)
Zn3 C23 1.981(10)
N1 C1 1.285(8)
N2 C1 1.394(8)
N2 C3 1.441(9)
N2 C2 1.455(9)
N3 C1 1.373(8)
N3 C5 1.433(9)
N3 C4 1.429(9)
N4 C6 1.275(8)
N5 C6 1.400(9)
N5 C10 1.438(10)
N5 C9 1.454(9)
N6 C6 1.406(9)
N6 C8 1.436(8)
N6 C7 1.477(9)
N7 C11 1.265(8)
N8 C11 1.412(7)
N8 C14 1.440(8)
N8 C15 1.447(8)
N9 C11 1.396(8)
N9 C12 1.448(8)
N9 C13 1.462(8)
N10 C16 1.273(8)
N11 C16 1.409(8)
N11 C17 1.441(9)
N11 C18 1.458(8)
N12 C16 1.372(8)
N12 C19 1.434(8)
N12 C20 1.461(8)
C2 H2A 0.9800
C2 H2B 0.9800
C2 H2C 0.9800
C3 H3A 0.9800
C3 H3B 0.9800
C3 H3C 0.9800
C4 H4A 0.9800
C4 H4B 0.9800
C4 H4C 0.9800
C5 H5A 0.9800
C5 H5B 0.9800
C5 H5C 0.9800
C7 H7A 0.9800
C7 H7B 0.9800
C7 H7C 0.9800
C8 H8A 0.9800
C8 H8B 0.9800
C8 H8C 0.9800
C9 H9A 0.9800
C9 H9B 0.9800
C9 H9C 0.9800
C10 H10A 0.9800
C10 H10B 0.9800
C10 H10C 0.9800
C12 H12A 0.9800
C12 H12B 0.9800
C12 H12C 0.9800
C13 H13A 0.9800
C13 H13B 0.9800
C13 H13C 0.9800
C14 H14A 0.9800
C14 H14B 0.9800
C14 H14C 0.9800
C15 H15A 0.9800
C15 H15B 0.9800
C15 H15C 0.9800
C17 H17A 0.9800
C17 H17B 0.9800
C17 H17C 0.9800
C18 H18A 0.9800
C18 H18B 0.9800
C18 H18C 0.9800
C19 H19A 0.9800
C19 H19B 0.9800
C19 H19C 0.9800
C20 H20A 0.9800
C20 H20B 0.9800
C20 H20C 0.9800
C21 C22 1.465(12)
C21 H21A 0.9900
C21 H21B 0.9900
C22 H22A 0.9800
C22 H22B 0.9800
C22 H22C 0.9800
C23 C24 1.075(16)
C23 H23A 0.9900
C23 H23B 0.9900
C24 H24A 0.9827
C24 H24B 0.9828
C24 H24C 0.9828
